data_7238493
loop_
_publ_author_name
'Wang, Lei'
'Zhao, Lei'
'Xu, Lingyan'
'Chen, Ruixin'
'Yang, Yu'

_publ_section_title
;
 Interesting organic supramolecular structures constructed by
 piperazine/N,N&#x2032;-dimethylpiperazine with aromatic multicomponent
 acids: synthon cooperation and structural diversity
;
_journal_issue 20
_journal_name_full CrystEngComm
_journal_page_first 6998
_journal_paper_doi 10.1039/c2ce25627d
_journal_volume 14
_journal_year 2012
_chemical_formula_moiety 'C22 H26 N2 O8'
_chemical_formula_sum 'C22 H26 N2 O8'
_chemical_formula_weight 446.45
_chemical_melting_point ?
_space_group_IT_number 14
_space_group_name_Hall '-P 2ybc'
_space_group_name_H-M_alt 'P 1 21/c 1'
_symmetry_cell_setting monoclinic
_symmetry_space_group_name_H-M 'P 1 21/c 1'
_atom_sites_solution_hydrogens geom
_atom_sites_solution_primary direct
_atom_sites_solution_secondary difmap
_audit_creation_method SHELXL-97
_cell_angle_alpha 90.00
_cell_angle_beta 102.278(4)
_cell_angle_gamma 90.00
_cell_formula_units_Z 2
_cell_length_a 12.941(3)
_cell_length_b 11.979(2)
_cell_length_c 7.0729(12)
_cell_measurement_temperature 293(2)
_cell_volume 1071.4(4)
_computing_cell_refinement 'Bruker SMART'
_computing_data_collection 'Bruker SMART'
_computing_data_reduction 'Bruker SAINT'
_computing_molecular_graphics SHELXP-97
_computing_publication_material SHELXTL
_computing_structure_refinement 'SHELXL-97 (Sheldrick, 1997)'
_computing_structure_solution 'SHELXS-97 (Sheldrick, 1990)'
_diffrn_ambient_temperature 293(2)
_diffrn_detector_area_resol_mean 12.00cm
_diffrn_measured_fraction_theta_full 0.999
_diffrn_measured_fraction_theta_max 0.999
_diffrn_measurement_device_type 'CCD area detector'
_diffrn_measurement_method 'phi and omega scans'
_diffrn_radiation_monochromator graphite
_diffrn_radiation_source 'fine-focus sealed tube'
_diffrn_radiation_type MoK\a
_diffrn_radiation_wavelength 0.71073
_diffrn_reflns_av_R_equivalents 0.0378
_diffrn_reflns_av_sigmaI/netI 0.0491
_diffrn_reflns_limit_h_max 15
_diffrn_reflns_limit_h_min -14
_diffrn_reflns_limit_k_max 14
_diffrn_reflns_limit_k_min -8
_diffrn_reflns_limit_l_max 8
_diffrn_reflns_limit_l_min -8
_diffrn_reflns_number 5718
_diffrn_reflns_theta_full 25.65
_diffrn_reflns_theta_max 25.65
_diffrn_reflns_theta_min 1.61
_diffrn_standards_decay_% none
_diffrn_standards_interval_count none
_diffrn_standards_interval_time none
_diffrn_standards_number none
_exptl_absorpt_coefficient_mu 0.106
_exptl_absorpt_correction_T_max 0.0001
_exptl_absorpt_correction_T_min 0.0001
_exptl_absorpt_correction_type empirical
_exptl_absorpt_process_details SADABS
_exptl_crystal_colour colourless
_exptl_crystal_density_diffrn 1.384
_exptl_crystal_density_method 'not measured'
_exptl_crystal_description block
_exptl_crystal_F_000 472
_exptl_crystal_size_max 0.40
_exptl_crystal_size_mid 0.26
_exptl_crystal_size_min 0.13
_refine_diff_density_max 0.197
_refine_diff_density_min -0.240
_refine_diff_density_rms 0.069
_refine_ls_extinction_method none
_refine_ls_goodness_of_fit_ref 1.033
_refine_ls_hydrogen_treatment constr
_refine_ls_matrix_type full
_refine_ls_number_parameters 145
_refine_ls_number_reflns 2035
_refine_ls_number_restraints 0
_refine_ls_restrained_S_all 1.033
_refine_ls_R_factor_all 0.0796
_refine_ls_R_factor_gt 0.0541
_refine_ls_shift/su_max 0.000
_refine_ls_shift/su_mean 0.000
_refine_ls_structure_factor_coef Fsqd
_refine_ls_weighting_details 'calc w=1/[\s^2^(Fo^2^)+(0.1000P)^2^+0.0000P] where P=(Fo^2^+2Fc^2^)/3'
_refine_ls_weighting_scheme calc
_refine_ls_wR_factor_gt 0.1478
_refine_ls_wR_factor_ref 0.1678
_reflns_number_gt 1379
_reflns_number_total 2035
_reflns_threshold_expression >2sigma(I)
_cod_data_source_file c2ce25627d.txt
_cod_data_source_block w61
_cod_depositor_comments
;
The following automatic conversions were performed:

data item '_chemical_melting_point' value 'not measured' was changed
to '?' -- the value is undefined or not given.

data item '_symmetry_cell_setting' value 'Monoclinic' was changed to
'monoclinic' in accordance with the
/home/saulius/struct/COD-crude-data/automatic-downloads/DataCite-retrospective/RSC/depositions/lib/dictionaries/cif_core.dic
dictionary named 'cif_core.dic' version 2.4.2 last updated on
2011-04-26.

Automatic conversion script
Id: cif_fix_values 6909 2019-04-08 15:41:33Z antanas 
;
_cod_original_cell_volume 1071.3(4)
_cod_original_sg_symbol_H-M P21/c
_cod_database_code 7238493

loop_
_symmetry_equiv_pos_as_xyz
'x, y, z'
'-x, y+1/2, -z+1/2'
'-x, -y, -z'
'x, -y-1/2, z-1/2'

loop_
_atom_site_label
_atom_site_type_symbol
_atom_site_fract_x
_atom_site_fract_y
_atom_site_fract_z
_atom_site_U_iso_or_equiv
_atom_site_adp_type
_atom_site_occupancy
_atom_site_symmetry_multiplicity
_atom_site_calc_flag
O2 O 0.64663(11) 0.42358(12) 0.0566(2) 0.0665(5) Uani 1 1 d
H2 H 0.6484 0.3552 0.0554 0.080 Uiso 1 1 calc
O4 O 0.75588(12) 0.08533(13) 0.1100(2) 0.0720(5) Uani 1 1 d
C5 C 0.83458(14) 0.26476(15) 0.1404(2) 0.0428(5) Uani 1 1 d
O1 O 0.75444(13) 0.56236(13) 0.1120(3) 0.0955(7) Uani 1 1 d
C4 C 0.83490(14) 0.38235(16) 0.1427(3) 0.0461(5) Uani 1 1 d
C11 C 0.74019(16) 0.18671(16) 0.0963(3) 0.0485(5) Uani 1 1 d
O3 O 0.64803(11) 0.22567(14) 0.0452(3) 0.0845(6) Uani 1 1 d
C6 C 0.93158(16) 0.20997(16) 0.1831(3) 0.0573(6) Uani 1 1 d
H6 H 0.9324 0.1323 0.1829 0.080 Uiso 1 1 calc
C9 C 0.93188(17) 0.43650(17) 0.1877(4) 0.0666(7) Uani 1 1 d
H9 H 0.9328 0.5141 0.1903 0.080 Uiso 1 1 calc
C10 C 0.74131(16) 0.46199(17) 0.1026(3) 0.0563(6) Uani 1 1 d
N1 N 0.40185(13) 0.06152(13) -0.0398(3) 0.0574(5) Uani 1 1 d
H1 H 0.3569 0.0022 -0.0565 0.080 Uiso 1 1 calc
C7 C 1.02624(16) 0.26646(19) 0.2256(4) 0.0725(7) Uani 1 1 d
H7 H 1.0897 0.2273 0.2522 0.080 Uiso 1 1 calc
C8 C 1.02639(18) 0.3802(2) 0.2286(4) 0.0785(8) Uani 1 1 d
H8 H 1.0899 0.4193 0.2580 0.080 Uiso 1 1 calc
C3 C 0.46926(17) 0.05432(17) 0.1592(3) 0.0594(6) Uani 1 1 d
H3A H 0.4249 0.0583 0.2536 0.080 Uiso 1 1 calc
H3B H 0.5177 0.1170 0.1810 0.080 Uiso 1 1 calc
C2 C 0.46934(17) 0.05242(17) -0.1851(3) 0.0597(6) Uani 1 1 d
H2A H 0.5178 0.1151 -0.1709 0.080 Uiso 1 1 calc
H2B H 0.4252 0.0550 -0.3143 0.080 Uiso 1 1 calc
C1 C 0.3369(2) 0.16500(19) -0.0661(4) 0.0829(8) Uani 1 1 d
H1A H 0.2933 0.1669 0.0280 0.080 Uiso 1 1 calc
H1B H 0.2929 0.1659 -0.1938 0.080 Uiso 1 1 calc
H1C H 0.3826 0.2290 -0.0494 0.080 Uiso 1 1 calc

loop_
_atom_site_aniso_label
_atom_site_aniso_U_11
_atom_site_aniso_U_22
_atom_site_aniso_U_33
_atom_site_aniso_U_23
_atom_site_aniso_U_13
_atom_site_aniso_U_12
O2 0.0433(10) 0.0557(10) 0.0959(11) 0.0034(7) 0.0043(8) 0.0082(6)
O4 0.0523(10) 0.0413(9) 0.1175(13) -0.0014(8) 0.0072(9) -0.0151(7)
C5 0.0388(11) 0.0371(11) 0.0509(10) 0.0005(8) 0.0060(8) -0.0052(8)
O1 0.0659(12) 0.0388(10) 0.176(2) 0.0007(10) 0.0125(12) 0.0070(8)
C4 0.0372(11) 0.0385(11) 0.0609(12) 0.0007(8) 0.0066(9) -0.0013(8)
C11 0.0427(12) 0.0421(12) 0.0591(11) 0.0000(9) 0.0072(9) -0.0088(9)
O3 0.0405(10) 0.0592(11) 0.1435(15) 0.0010(10) -0.0034(9) -0.0111(7)
C6 0.0458(12) 0.0345(11) 0.0876(15) 0.0040(10) 0.0055(10) 0.0003(8)
C9 0.0450(13) 0.0347(12) 0.1154(19) 0.0003(11) 0.0065(12) -0.0058(9)
C10 0.0469(13) 0.0448(13) 0.0757(14) 0.0014(10) 0.0097(11) 0.0034(9)
N1 0.0461(11) 0.0431(10) 0.0802(12) -0.0025(8) 0.0070(9) -0.0157(7)
C7 0.0369(12) 0.0513(14) 0.123(2) 0.0047(13) 0.0031(12) 0.0022(9)
C8 0.0383(13) 0.0499(14) 0.140(2) 0.0038(13) 0.0026(13) -0.0108(10)
C3 0.0593(14) 0.0536(13) 0.0659(13) -0.0070(10) 0.0145(11) -0.0186(10)
C2 0.0596(14) 0.0555(13) 0.0611(12) -0.0010(10) 0.0059(10) -0.0197(10)
C1 0.0683(18) 0.0489(15) 0.128(2) -0.0013(13) 0.0136(16) -0.0043(11)

loop_
_atom_type_symbol
_atom_type_description
_atom_type_scat_dispersion_real
_atom_type_scat_dispersion_imag
_atom_type_scat_source
C C 0.0033 0.0016 'International Tables Vol C Tables 4.2.6.8 and 6.1.1.4'
H H 0.0000 0.0000 'International Tables Vol C Tables 4.2.6.8 and 6.1.1.4'
N N 0.0061 0.0033 'International Tables Vol C Tables 4.2.6.8 and 6.1.1.4'
O O 0.0106 0.0060 'International Tables Vol C Tables 4.2.6.8 and 6.1.1.4'

loop_
_geom_angle_atom_site_label_1
_geom_angle_atom_site_label_2
_geom_angle_atom_site_label_3
_geom_angle
_geom_angle_site_symmetry_1
_geom_angle_site_symmetry_3
C10 O2 H2 109.5 . .
C6 C5 C4 117.96(16) . .
C6 C5 C11 113.81(17) . .
C4 C5 C11 128.23(16) . .
C9 C4 C5 118.04(17) . .
C9 C4 C10 113.27(17) . .
C5 C4 C10 128.69(16) . .
O4 C11 O3 121.20(18) . .
O4 C11 C5 118.65(17) . .
O3 C11 C5 120.15(17) . .
C7 C6 C5 122.38(19) . .
C7 C6 H6 118.8 . .
C5 C6 H6 118.8 . .
C8 C9 C4 122.71(19) . .
C8 C9 H9 118.6 . .
C4 C9 H9 118.6 . .
O1 C10 O2 118.92(19) . .
O1 C10 C4 120.97(19) . .
O2 C10 C4 120.11(18) . .
C1 N1 C2 111.96(18) . .
C1 N1 C3 111.56(18) . .
C2 N1 C3 109.63(16) . .
C1 N1 H1 107.8 . .
C2 N1 H1 107.8 . .
C3 N1 H1 107.8 . .
C8 C7 C6 119.58(18) . .
C8 C7 H7 120.2 . .
C6 C7 H7 120.2 . .
C7 C8 C9 119.32(18) . .
C7 C8 H8 120.3 . .
C9 C8 H8 120.3 . .
N1 C3 C2 110.70(16) . 3_655
N1 C3 H3A 109.5 . .
C2 C3 H3A 109.5 3_655 .
N1 C3 H3B 109.5 . .
C2 C3 H3B 109.5 3_655 .
H3A C3 H3B 108.1 . .
N1 C2 C3 110.65(16) . 3_655
N1 C2 H2A 109.5 . .
C3 C2 H2A 109.5 3_655 .
N1 C2 H2B 109.5 . .
C3 C2 H2B 109.5 3_655 .
H2A C2 H2B 108.1 . .
N1 C1 H1A 109.5 . .
N1 C1 H1B 109.5 . .
H1A C1 H1B 109.5 . .
N1 C1 H1C 109.5 . .
H1A C1 H1C 109.5 . .
H1B C1 H1C 109.5 . .

loop_
_geom_bond_atom_site_label_1
_geom_bond_atom_site_label_2
_geom_bond_distance
_geom_bond_site_symmetry_2
O2 C10 1.284(2) .
O2 H2 0.8200 .
O4 C11 1.232(2) .
C5 C6 1.392(3) .
C5 C4 1.409(3) .
C5 C11 1.517(2) .
O1 C10 1.214(2) .
C4 C9 1.388(3) .
C4 C10 1.520(3) .
C11 O3 1.260(2) .
C6 C7 1.376(3) .
C6 H6 0.9300 .
C9 C8 1.372(3) .
C9 H9 0.9300 .
N1 C1 1.487(3) .
N1 C2 1.487(3) .
N1 C3 1.492(3) .
N1 H1 0.9100 .
C7 C8 1.363(3) .
C7 H7 0.9300 .
C8 H8 0.9300 .
C3 C2 1.496(3) 3_655
C3 H3A 0.9700 .
C3 H3B 0.9700 .
C2 C3 1.496(3) 3_655
C2 H2A 0.9700 .
C2 H2B 0.9700 .
C1 H1A 0.9600 .
C1 H1B 0.9600 .
C1 H1C 0.9600 .
